data_7002129
loop_
_publ_author_name
'Munh\'a, Rui F.'
'Veiros, Luis F.'
'Duarte, M. Teresa'
'Fryzuk, Michael D.'
'Martins, Ana M.'

_publ_section_title
;
 Synthesis and structural studies of amido, hydrazido and imido
 zirconium(iv) complexes incorporating a diamido/diamine cyclam-based
 ligand
;
_journal_issue 36
_journal_name_full 'Dalton Transactions'
_journal_page_first 7494
_journal_page_last 7508
_journal_paper_doi 10.1039/b907335c
_journal_year 2009
_chemical_formula_moiety 'C40 H54 N6 Zr, C6 H14'
_chemical_formula_sum 'C46 H68 N6 Zr'
_chemical_formula_weight 796.28
_chemical_name_systematic
;
(Bn2Cyclam)Zr(NH2,6Me-Ph)2
;
_space_group_IT_number 15
_symmetry_cell_setting monoclinic
_symmetry_space_group_name_Hall '-C 2yc'
_symmetry_space_group_name_H-M 'C 1 2/c 1'
_atom_sites_solution_hydrogens geom
_atom_sites_solution_primary direct
_atom_sites_solution_secondary difmap
_audit_creation_method SHELXL-97
_cell_angle_alpha 90.00
_cell_angle_beta 101.377(16)
_cell_angle_gamma 90.00
_cell_formula_units_Z 4
_cell_length_a 20.007(4)
_cell_length_b 23.681(4)
_cell_length_c 9.2392(17)
_cell_measurement_reflns_used 2008
_cell_measurement_temperature 150(2)
_cell_measurement_theta_max 18.55
_cell_measurement_theta_min 2.79
_cell_volume 4291.4(14)
_computing_cell_refinement 'BRUKER SMART'
_computing_data_collection 'BRUKER SMART'
_computing_data_reduction 'BRUKER SAINT'
_computing_molecular_graphics ORTEP3
_computing_structure_refinement 'SHELXL-97 (Sheldrick, 2008)'
_computing_structure_solution SIR97
_diffrn_ambient_temperature 150(2)
_diffrn_measured_fraction_theta_full 0.994
_diffrn_measured_fraction_theta_max 0.994
_diffrn_measurement_device_type 'CCD area detector'
_diffrn_measurement_method 'phi and omega scans'
_diffrn_radiation_monochromator graphite
_diffrn_radiation_source 'fine-focus sealed tube'
_diffrn_radiation_type MoK\a
_diffrn_radiation_wavelength 0.71069
_diffrn_reflns_av_R_equivalents 0.1031
_diffrn_reflns_av_sigmaI/netI 0.0900
_diffrn_reflns_limit_h_max 21
_diffrn_reflns_limit_h_min -24
_diffrn_reflns_limit_k_max 28
_diffrn_reflns_limit_k_min -28
_diffrn_reflns_limit_l_max 11
_diffrn_reflns_limit_l_min -11
_diffrn_reflns_number 23659
_diffrn_reflns_theta_full 25.76
_diffrn_reflns_theta_max 25.76
_diffrn_reflns_theta_min 2.78
_exptl_absorpt_coefficient_mu 0.294
_exptl_absorpt_correction_T_max 0.9854
_exptl_absorpt_correction_T_min 0.9169
_exptl_absorpt_correction_type multi-scan
_exptl_absorpt_process_details 'SADABS (Sheldrick, 1996)'
_exptl_crystal_colour yellow
_exptl_crystal_density_diffrn 1.232
_exptl_crystal_density_method 'not measured'
_exptl_crystal_description plate
_exptl_crystal_F_000 1704
_exptl_crystal_size_max 0.30
_exptl_crystal_size_mid 0.10
_exptl_crystal_size_min 0.05
_refine_diff_density_max 0.595
_refine_diff_density_min -0.587
_refine_diff_density_rms 0.079
_refine_ls_extinction_method none
_refine_ls_goodness_of_fit_ref 1.004
_refine_ls_hydrogen_treatment constr
_refine_ls_matrix_type full
_refine_ls_number_parameters 234
_refine_ls_number_reflns 4081
_refine_ls_number_restraints 20
_refine_ls_restrained_S_all 1.032
_refine_ls_R_factor_all 0.0950
_refine_ls_R_factor_gt 0.0499
_refine_ls_shift/su_max 0.025
_refine_ls_shift/su_mean 0.001
_refine_ls_structure_factor_coef Fsqd
_refine_ls_weighting_details 'calc w=1/[\s^2^(Fo^2^)+(0.0618P)^2^+0.0000P] where P=(Fo^2^+2Fc^2^)/3'
_refine_ls_weighting_scheme calc
_refine_ls_wR_factor_gt 0.1115
_refine_ls_wR_factor_ref 0.1234
_reflns_number_gt 2742
_reflns_number_total 4081
_reflns_threshold_expression >2\s(I)
_cod_data_source_file b907335c.txt
_cod_data_source_block Compound4
_cod_depositor_comments
;
The following automatic conversions were performed:
'_symmetry_cell_setting' value 'Monoclinic' changed to 'monoclinic'
according to '/home/saulius/struct/CIF-dictionaries/cif_core.dic'
dictionary named 'cif_core.dic' version 2.4.1 from 2010-06-29.

Automatic conversion script
Id: cif_fix_enum 1527 2010-12-29 10:47:43Z saulius 
;
_cod_original_cell_volume 4291.4(15)
_cod_original_sg_symbol_H-M C2/c
_cod_database_code 7002129

loop_
_symmetry_equiv_pos_as_xyz
'x, y, z'
'-x, y, -z+1/2'
'x+1/2, y+1/2, z'
'-x+1/2, y+1/2, -z+1/2'
'-x, -y, -z'
'x, -y, z-1/2'
'-x+1/2, -y+1/2, -z'
'x+1/2, -y+1/2, z-1/2'

loop_
_atom_site_label
_atom_site_type_symbol
_atom_site_fract_x
_atom_site_fract_y
_atom_site_fract_z
_atom_site_U_iso_or_equiv
_atom_site_adp_type
_atom_site_occupancy
_atom_site_symmetry_multiplicity
_atom_site_calc_flag
_atom_site_refinement_flags
_atom_site_disorder_assembly
_atom_site_disorder_group
C1 C 0.64437(18) 0.20238(15) 0.3630(3) 0.0275(9) Uani 1 1 d . . .
H1A H 0.6702 0.2353 0.4041 0.033 Uiso 1 1 calc R . .
H1B H 0.6759 0.1711 0.3673 0.033 Uiso 1 1 calc R . .
C2 C 0.59266(18) 0.18855(15) 0.4560(4) 0.0275(9) Uani 1 1 d . . .
H2A H 0.5731 0.1517 0.4281 0.033 Uiso 1 1 calc R . .
H2B H 0.6152 0.1868 0.5590 0.033 Uiso 1 1 calc R . .
C3 C 0.49579(17) 0.22327(17) 0.5485(3) 0.0294(8) Uani 1 1 d . . .
H3A H 0.4663 0.2560 0.5446 0.035 Uiso 1 1 calc R . .
H3B H 0.5248 0.2222 0.6459 0.035 Uiso 1 1 calc R . .
C4 C 0.45182(18) 0.17017(16) 0.5276(4) 0.0296(9) Uani 1 1 d . . .
H4A H 0.4174 0.1730 0.5879 0.036 Uiso 1 1 calc R . .
H4B H 0.4801 0.1377 0.5614 0.036 Uiso 1 1 calc R . .
C5 C 0.41692(18) 0.16116(15) 0.3668(4) 0.0283(9) Uani 1 1 d . . .
H5A H 0.4500 0.1463 0.3127 0.034 Uiso 1 1 calc R . .
H5B H 0.3812 0.1332 0.3628 0.034 Uiso 1 1 calc R . .
C6 C 0.33501(18) 0.23868(15) 0.3688(4) 0.0282(9) Uani 1 1 d . . .
H6A H 0.3243 0.2763 0.3294 0.034 Uiso 1 1 calc R . .
H6B H 0.3551 0.2427 0.4728 0.034 Uiso 1 1 calc R . .
C7 C 0.26859(18) 0.20609(15) 0.3561(4) 0.0277(9) Uani 1 1 d . . .
C8 C 0.21227(18) 0.22156(17) 0.2508(4) 0.0323(9) Uani 1 1 d . . .
H8 H 0.2151 0.2527 0.1910 0.039 Uiso 1 1 calc R . .
C9 C 0.15215(19) 0.19160(17) 0.2333(4) 0.0347(10) Uani 1 1 d . . .
H9 H 0.1150 0.2026 0.1616 0.042 Uiso 1 1 calc R . .
C10 C 0.14657(19) 0.14532(18) 0.3212(4) 0.0379(10) Uani 1 1 d . . .
H10 H 0.1062 0.1247 0.3078 0.045 Uiso 1 1 calc R . .
C11 C 0.2019(2) 0.13003(17) 0.4297(4) 0.0377(10) Uani 1 1 d . . .
H11 H 0.1985 0.0994 0.4910 0.045 Uiso 1 1 calc R . .
C12 C 0.26230(19) 0.16034(16) 0.4469(4) 0.0337(9) Uani 1 1 d . . .
H12 H 0.2991 0.1499 0.5202 0.040 Uiso 1 1 calc R . .
C13 C 0.59685(19) 0.38920(15) 0.2020(4) 0.0281(9) Uani 1 1 d . . .
C14 C 0.65674(19) 0.41456(16) 0.2848(4) 0.0311(9) Uani 1 1 d . . .
C15 C 0.6754(2) 0.46760(16) 0.2480(4) 0.0377(10) Uani 1 1 d . . .
H15 H 0.7134 0.4846 0.3057 0.045 Uiso 1 1 calc R . .
C16 C 0.6392(2) 0.49660(18) 0.1276(4) 0.0421(10) Uani 1 1 d . . .
H16 H 0.6527 0.5324 0.1037 0.051 Uiso 1 1 calc R . .
C17 C 0.5820(2) 0.47071(16) 0.0431(4) 0.0347(9) Uani 1 1 d . . .
H17 H 0.5579 0.4893 -0.0395 0.042 Uiso 1 1 calc R . .
C18 C 0.56022(18) 0.41816(16) 0.0789(4) 0.0301(9) Uani 1 1 d . . .
C19 C 0.7001(2) 0.38324(17) 0.4117(4) 0.0418(10) Uani 1 1 d . . .
H19A H 0.7202 0.3508 0.3747 0.063 Uiso 1 1 calc R . .
H19B H 0.6723 0.3712 0.4795 0.063 Uiso 1 1 calc R . .
H19C H 0.7355 0.4077 0.4616 0.063 Uiso 1 1 calc R . .
C20 C 0.49822(19) 0.39200(17) -0.0154(4) 0.0376(10) Uani 1 1 d . . .
H20A H 0.4616 0.3917 0.0378 0.056 Uiso 1 1 calc R . .
H20B H 0.5085 0.3540 -0.0400 0.056 Uiso 1 1 calc R . .
H20C H 0.4850 0.4136 -0.1044 0.056 Uiso 1 1 calc R . .
N1 N 0.38685(14) 0.21379(12) 0.2936(3) 0.0244(7) Uani 1 1 d . . .
N2 N 0.53865(14) 0.23015(12) 0.4385(3) 0.0231(7) Uani 1 1 d . . .
N3 N 0.57620(15) 0.33502(13) 0.2362(3) 0.0345(8) Uani 1 1 d . . .
H3 H 0.6136 0.3170 0.2664 0.041 Uiso 1 1 calc R . .
Zr1 Zr 0.5000 0.27674(2) 0.2500 0.02309(17) Uani 1 2 d S . .
C23 C 0.3467 0.0019 0.5830 0.381(12) Uani 1 1 d DU . .
H23A H 0.3165 0.0328 0.5498 0.571 Uiso 1 1 calc R . .
H23B H 0.3205 -0.0315 0.5916 0.571 Uiso 1 1 calc R . .
H23C H 0.3756 -0.0047 0.5131 0.571 Uiso 1 1 calc R . .
C21 C 0.3891 0.0158 0.7280 0.406(15) Uani 1 1 d DU . .
H21A H 0.3761 -0.0067 0.8059 0.487 Uiso 1 1 calc R . .
H21B H 0.3856 0.0555 0.7510 0.487 Uiso 1 1 calc R . .
C22 C 0.4663 -0.0002 0.7056 0.487(17) Uani 1 1 d DU . .
H22A H 0.4611 -0.0387 0.6688 0.584 Uiso 1 1 calc R . .
H22B H 0.4713 0.0225 0.6212 0.584 Uiso 1 1 calc R . .

loop_
_atom_site_aniso_label
_atom_site_aniso_U_11
_atom_site_aniso_U_22
_atom_site_aniso_U_33
_atom_site_aniso_U_23
_atom_site_aniso_U_13
_atom_site_aniso_U_12
C1 0.027(2) 0.032(2) 0.0213(17) 0.0026(15) 0.0008(15) 0.0023(17)
C2 0.031(2) 0.030(2) 0.0209(17) 0.0030(15) 0.0011(15) 0.0040(17)
C3 0.028(2) 0.042(2) 0.0184(16) 0.0001(17) 0.0048(14) -0.0020(19)
C4 0.028(2) 0.035(2) 0.0265(19) 0.0082(17) 0.0081(16) -0.0024(17)
C5 0.031(2) 0.027(2) 0.0274(19) 0.0025(16) 0.0054(16) -0.0045(17)
C6 0.030(2) 0.030(2) 0.0251(18) -0.0024(15) 0.0069(15) -0.0025(16)
C7 0.029(2) 0.032(2) 0.0238(18) -0.0061(15) 0.0081(15) 0.0001(16)
C8 0.038(2) 0.032(2) 0.0289(18) 0.0031(18) 0.0104(16) 0.006(2)
C9 0.025(2) 0.052(3) 0.0265(19) -0.0039(19) 0.0036(16) -0.0027(19)
C10 0.028(2) 0.049(3) 0.038(2) -0.007(2) 0.0104(18) -0.010(2)
C11 0.040(2) 0.042(3) 0.034(2) 0.0026(19) 0.0139(18) -0.006(2)
C12 0.030(2) 0.044(3) 0.0272(19) 0.0031(18) 0.0064(16) -0.0026(19)
C13 0.032(2) 0.020(2) 0.036(2) -0.0010(17) 0.0165(17) 0.0053(17)
C14 0.038(2) 0.030(2) 0.0274(19) -0.0004(17) 0.0116(17) 0.0021(18)
C15 0.042(2) 0.030(2) 0.039(2) -0.0050(19) 0.0043(19) -0.0049(19)
C16 0.047(3) 0.032(2) 0.048(2) 0.003(2) 0.010(2) -0.006(2)
C17 0.037(2) 0.031(2) 0.036(2) 0.0074(18) 0.0062(18) 0.0039(19)
C18 0.027(2) 0.031(2) 0.035(2) -0.0016(17) 0.0114(16) 0.0025(17)
C19 0.048(3) 0.038(2) 0.039(2) -0.0006(19) 0.0064(19) 0.003(2)
C20 0.033(2) 0.036(2) 0.045(2) 0.0001(19) 0.0094(18) 0.0007(18)
N1 0.0269(16) 0.0256(18) 0.0204(14) -0.0027(13) 0.0039(12) -0.0023(13)
N2 0.0252(16) 0.0257(17) 0.0195(13) -0.0002(13) 0.0069(11) -0.0004(13)
N3 0.0289(18) 0.0258(18) 0.052(2) 0.0100(15) 0.0160(15) 0.0067(14)
Zr1 0.0280(3) 0.0238(3) 0.0172(2) 0.000 0.00375(18) 0.000
C23 0.245(16) 0.38(2) 0.43(2) 0.141(19) -0.139(16) -0.027(16)
C21 0.182(13) 0.33(2) 0.63(3) 0.17(2) -0.100(18) -0.088(14)
C22 0.89(5) 0.328(19) 0.29(2) 0.116(19) 0.26(3) 0.06(3)

loop_
_atom_type_symbol
_atom_type_description
_atom_type_scat_dispersion_real
_atom_type_scat_dispersion_imag
_atom_type_scat_source
C C 0.0033 0.0016 'International Tables Vol C Tables 4.2.6.8 and 6.1.1.4'
H H 0.0000 0.0000 'International Tables Vol C Tables 4.2.6.8 and 6.1.1.4'
N N 0.0061 0.0033 'International Tables Vol C Tables 4.2.6.8 and 6.1.1.4'
Zr Zr -2.9673 0.5597 'International Tables Vol C Tables 4.2.6.8 and 6.1.1.4'

loop_
_geom_angle_atom_site_label_1
_geom_angle_atom_site_label_2
_geom_angle_atom_site_label_3
_geom_angle
_geom_angle_site_symmetry_1
_geom_angle_site_symmetry_3
_geom_angle_publ_flag
N1 C1 C2 113.1(3) 2_655 . ?
N1 C1 H1A 109.0 2_655 . ?
C2 C1 H1A 109.0 . . ?
N1 C1 H1B 109.0 2_655 . ?
C2 C1 H1B 109.0 . . ?
H1A C1 H1B 107.8 . . ?
N2 C2 C1 111.7(3) . . ?
N2 C2 H2A 109.3 . . ?
C1 C2 H2A 109.3 . . ?
N2 C2 H2B 109.3 . . ?
C1 C2 H2B 109.3 . . ?
H2A C2 H2B 107.9 . . ?
N2 C3 C4 114.0(3) . . ?
N2 C3 H3A 108.8 . . ?
C4 C3 H3A 108.8 . . ?
N2 C3 H3B 108.8 . . ?
C4 C3 H3B 108.8 . . ?
H3A C3 H3B 107.6 . . ?
C3 C4 C5 112.3(3) . . ?
C3 C4 H4A 109.1 . . ?
C5 C4 H4A 109.1 . . ?
C3 C4 H4B 109.1 . . ?
C5 C4 H4B 109.1 . . ?
H4A C4 H4B 107.9 . . ?
N1 C5 C4 113.1(3) . . ?
N1 C5 H5A 109.0 . . ?
C4 C5 H5A 109.0 . . ?
N1 C5 H5B 109.0 . . ?
C4 C5 H5B 109.0 . . ?
H5A C5 H5B 107.8 . . ?
N1 C6 C7 116.4(3) . . ?
N1 C6 H6A 108.2 . . ?
C7 C6 H6A 108.2 . . ?
N1 C6 H6B 108.2 . . ?
C7 C6 H6B 108.2 . . ?
H6A C6 H6B 107.4 . . ?
C8 C7 C12 118.1(3) . . ?
C8 C7 C6 119.8(3) . . ?
C12 C7 C6 122.0(3) . . ?
C9 C8 C7 121.1(4) . . ?
C9 C8 H8 119.4 . . ?
C7 C8 H8 119.4 . . ?
C8 C9 C10 120.6(4) . . ?
C8 C9 H9 119.7 . . ?
C10 C9 H9 119.7 . . ?
C9 C10 C11 119.1(4) . . ?
C9 C10 H10 120.4 . . ?
C11 C10 H10 120.4 . . ?
C12 C11 C10 120.0(4) . . ?
C12 C11 H11 120.0 . . ?
C10 C11 H11 120.0 . . ?
C11 C12 C7 120.9(4) . . ?
C11 C12 H12 119.5 . . ?
C7 C12 H12 119.5 . . ?
N3 C13 C18 119.9(3) . . ?
N3 C13 C14 121.3(3) . . ?
C18 C13 C14 118.7(3) . . ?
C15 C14 C13 119.7(3) . . ?
C15 C14 C19 120.0(3) . . ?
C13 C14 C19 120.4(3) . . ?
C14 C15 C16 121.9(4) . . ?
C14 C15 H15 119.0 . . ?
C16 C15 H15 119.0 . . ?
C15 C16 C17 118.2(4) . . ?
C15 C16 H16 120.9 . . ?
C17 C16 H16 120.9 . . ?
C18 C17 C16 121.8(4) . . ?
C18 C17 H17 119.1 . . ?
C16 C17 H17 119.1 . . ?
C17 C18 C13 119.7(3) . . ?
C17 C18 C20 119.8(3) . . ?
C13 C18 C20 120.5(3) . . ?
C14 C19 H19A 109.5 . . ?
C14 C19 H19B 109.5 . . ?
H19A C19 H19B 109.5 . . ?
C14 C19 H19C 109.5 . . ?
H19A C19 H19C 109.5 . . ?
H19B C19 H19C 109.5 . . ?
C18 C20 H20A 109.5 . . ?
C18 C20 H20B 109.5 . . ?
H20A C20 H20B 109.5 . . ?
C18 C20 H20C 109.5 . . ?
H20A C20 H20C 109.5 . . ?
H20B C20 H20C 109.5 . . ?
C6 N1 C1 109.3(3) . 2_655 ?
C6 N1 C5 112.2(3) . . ?
C1 N1 C5 110.2(3) 2_655 . ?
C2 N2 C3 111.9(3) . . ?
C2 N2 Zr1 127.0(2) . . ?
C3 N2 Zr1 118.0(2) . . ?
C13 N3 Zr1 150.8(2) . . ?
C13 N3 H3 104.6 . . ?
Zr1 N3 H3 104.6 . . ?
N2 Zr1 N2 115.85(15) 2_655 . ?
N2 Zr1 N3 117.21(11) 2_655 . ?
N2 Zr1 N3 104.35(11) . . ?
N2 Zr1 N3 104.35(11) 2_655 2_655 ?
N2 Zr1 N3 117.21(11) . 2_655 ?
N3 Zr1 N3 96.81(17) . 2_655 ?
C21 C23 H23A 109.5 . . ?
C21 C23 H23B 109.5 . . ?
H23A C23 H23B 109.5 . . ?
C21 C23 H23C 109.5 . . ?
H23A C23 H23C 109.5 . . ?
H23B C23 H23C 109.5 . . ?
C23 C21 C22 102.727(15) . . ?
C23 C21 H21A 111.2 . . ?
C22 C21 H21A 111.2 . . ?
C23 C21 H21B 111.2 . . ?
C22 C21 H21B 111.2 . . ?
H21A C21 H21B 109.1 . . ?
C22 C22 C21 136.920(11) 2_656 . ?
C22 C22 H22A 102.9 2_656 . ?
C21 C22 H22A 102.9 . . ?
C22 C22 H22B 102.9 2_656 . ?
C21 C22 H22B 102.9 . . ?
H22A C22 H22B 105.1 . . ?

loop_
_geom_bond_atom_site_label_1
_geom_bond_atom_site_label_2
_geom_bond_distance
_geom_bond_site_symmetry_2
_geom_bond_publ_flag
C1 N1 1.483(4) 2_655 ?
C1 C2 1.505(5) . ?
C1 H1A 0.9700 . ?
C1 H1B 0.9700 . ?
C2 N2 1.447(4) . ?
C2 H2A 0.9700 . ?
C2 H2B 0.9700 . ?
C3 N2 1.463(4) . ?
C3 C4 1.525(5) . ?
C3 H3A 0.9700 . ?
C3 H3B 0.9700 . ?
C4 C5 1.527(4) . ?
C4 H4A 0.9700 . ?
C4 H4B 0.9700 . ?
C5 N1 1.488(4) . ?
C5 H5A 0.9700 . ?
C5 H5B 0.9700 . ?
C6 N1 1.480(4) . ?
C6 C7 1.521(5) . ?
C6 H6A 0.9700 . ?
C6 H6B 0.9700 . ?
C7 C8 1.384(5) . ?
C7 C12 1.391(5) . ?
C8 C9 1.378(5) . ?
C8 H8 0.9300 . ?
C9 C10 1.382(5) . ?
C9 H9 0.9300 . ?
C10 C11 1.387(5) . ?
C10 H10 0.9300 . ?
C11 C12 1.387(5) . ?
C11 H11 0.9300 . ?
C12 H12 0.9300 . ?
C13 N3 1.403(4) . ?
C13 C18 1.404(5) . ?
C13 C14 1.421(5) . ?
C14 C15 1.372(5) . ?
C14 C19 1.509(5) . ?
C15 C16 1.384(5) . ?
C15 H15 0.9300 . ?
C16 C17 1.393(5) . ?
C16 H16 0.9300 . ?
C17 C18 1.380(5) . ?
C17 H17 0.9300 . ?
C18 C20 1.502(5) . ?
C19 H19A 0.9600 . ?
C19 H19B 0.9600 . ?
C19 H19C 0.9600 . ?
C20 H20A 0.9600 . ?
C20 H20B 0.9600 . ?
C20 H20C 0.9600 . ?
N1 C1 1.483(4) 2_655 ?
N2 Zr1 2.078(3) . ?
N3 Zr1 2.079(3) . ?
N3 H3 0.8600 . ?
Zr1 N2 2.078(3) 2_655 ?
Zr1 N3 2.079(3) 2_655 ?
C23 C21 1.4745(3) . ?
C23 H23A 0.9600 . ?
C23 H23B 0.9600 . ?
C23 H23C 0.9600 . ?
C21 C22 1.6421(3) . ?
C21 H21A 0.9700 . ?
C21 H21B 0.9700 . ?
C22 C22 1.4344(3) 2_656 ?
C22 H22A 0.9700 . ?
C22 H22B 0.9700 . ?

loop_
_geom_torsion_atom_site_label_1
_geom_torsion_atom_site_label_2
_geom_torsion_atom_site_label_3
_geom_torsion_atom_site_label_4
_geom_torsion
_geom_torsion_site_symmetry_1
_geom_torsion_site_symmetry_2
_geom_torsion_site_symmetry_3
_geom_torsion_site_symmetry_4
_geom_torsion_publ_flag
N1 C1 C2 N2 -50.9(4) 2_655 . . . ?
N2 C3 C4 C5 -45.0(4) . . . . ?
C3 C4 C5 N1 -44.1(4) . . . . ?
N1 C6 C7 C8 -97.6(4) . . . . ?
N1 C6 C7 C12 81.9(4) . . . . ?
C12 C7 C8 C9 -1.9(5) . . . . ?
C6 C7 C8 C9 177.7(3) . . . . ?
C7 C8 C9 C10 0.3(6) . . . . ?
C8 C9 C10 C11 1.3(6) . . . . ?
C9 C10 C11 C12 -1.3(6) . . . . ?
C10 C11 C12 C7 -0.3(6) . . . . ?
C8 C7 C12 C11 1.9(5) . . . . ?
C6 C7 C12 C11 -177.7(3) . . . . ?
N3 C13 C14 C15 180.0(3) . . . . ?
C18 C13 C14 C15 3.5(5) . . . . ?
N3 C13 C14 C19 0.5(5) . . . . ?
C18 C13 C14 C19 -176.0(3) . . . . ?
C13 C14 C15 C16 -3.0(6) . . . . ?
C19 C14 C15 C16 176.4(4) . . . . ?
C14 C15 C16 C17 0.5(6) . . . . ?
C15 C16 C17 C18 1.6(6) . . . . ?
C16 C17 C18 C13 -1.1(6) . . . . ?
C16 C17 C18 C20 179.9(4) . . . . ?
N3 C13 C18 C17 -178.0(3) . . . . ?
C14 C13 C18 C17 -1.5(5) . . . . ?
N3 C13 C18 C20 1.0(5) . . . . ?
C14 C13 C18 C20 177.6(3) . . . . ?
C7 C6 N1 C1 53.0(4) . . . 2_655 ?
C7 C6 N1 C5 -69.6(4) . . . . ?
C4 C5 N1 C6 -59.5(4) . . . . ?
C4 C5 N1 C1 178.4(3) . . . 2_655 ?
C1 C2 N2 C3 -168.9(3) . . . . ?
C1 C2 N2 Zr1 31.6(4) . . . . ?
C4 C3 N2 C2 -69.3(4) . . . . ?
C4 C3 N2 Zr1 92.2(3) . . . . ?
C18 C13 N3 Zr1 -37.8(7) . . . . ?
C14 C13 N3 Zr1 145.7(4) . . . . ?
C2 N2 Zr1 N2 57.7(3) . . . 2_655 ?
C3 N2 Zr1 N2 -100.6(2) . . . 2_655 ?
C2 N2 Zr1 N3 -72.7(3) . . . . ?
C3 N2 Zr1 N3 129.0(2) . . . . ?
C2 N2 Zr1 N3 -178.3(3) . . . 2_655 ?
C3 N2 Zr1 N3 23.3(3) . . . 2_655 ?
C13 N3 Zr1 N2 86.7(5) . . . 2_655 ?
C13 N3 Zr1 N2 -143.7(5) . . . . ?
C13 N3 Zr1 N3 -23.3(5) . . . 2_655 ?
C23 C21 C22 C22 -177.9 . . . 2_656 ?
